data_7116195
loop_
_publ_author_name
'Obenhuber, A. H.'
'Gianetti, T. L.'
'Bergman, R. G.'
'Arnold, J.'

_publ_section_title
;
 Regioselective [2+2] and [4+2] cycloaddition reactivity in an asymmetric
 niobium(bisimido) moiety towards unsaturated organic molecules.
;
_journal_issue 7
_journal_name_full 'Chemical communications (Cambridge, England)'
_journal_page_first 1278
_journal_page_last 1281
_journal_paper_doi 10.1039/c4cc07851a
_journal_volume 51
_journal_year 2014
_chemical_formula_moiety 'C58 H82 N4 N2 O2'
_chemical_formula_sum 'C29 H41 N2 Nb O'
_chemical_formula_weight 526.55
_chemical_name_common 'Compex 3'
_chemical_properties_physical 'Air-sensitive, Moisture-sensitive'
_space_group_IT_number 14
_symmetry_cell_setting monoclinic
_symmetry_space_group_name_Hall '-P 2yn'
_symmetry_space_group_name_H-M 'P 1 21/n 1'
_atom_sites_solution_hydrogens geom
_atom_sites_solution_primary direct
_atom_sites_solution_secondary difmap
_audit_update_record
;
2014-09-28 deposited with the CCDC.
2014-11-28 downloaded from the CCDC.
;
_cell_angle_alpha 90.00
_cell_angle_beta 108.0600(10)
_cell_angle_gamma 90.00
_cell_formula_units_Z 4
_cell_length_a 11.1260(7)
_cell_length_b 16.7319(11)
_cell_length_c 15.5707(10)
_cell_measurement_reflns_used 9858
_cell_measurement_temperature 100(2)
_cell_measurement_theta_max 25.16
_cell_measurement_theta_min 2.33
_cell_volume 2755.8(3)
_computing_cell_refinement 'Bruker APEX2 v.2011.4'
_computing_data_collection 'Bruker APEX2 v.2011.4'
_computing_data_reduction 'Bruker APEX2 v.2011.4'
_computing_molecular_graphics ORTEP-32
_computing_publication_material WinGX
_computing_structure_refinement SHELXL-97
_computing_structure_solution SIR-92
_diffrn_ambient_temperature 100(2)
_diffrn_detector_area_resol_mean 8.366
_diffrn_measured_fraction_theta_full 1.000
_diffrn_measured_fraction_theta_max 0.991
_diffrn_measurement_device_type 'Bruker APEX-I CCD'
_diffrn_measurement_method '\f and \w scans'
_diffrn_radiation_monochromator graphite
_diffrn_radiation_source 'fine-focus sealed tube'
_diffrn_radiation_type MoK\a
_diffrn_radiation_wavelength 0.71073
_diffrn_reflns_av_R_equivalents 0.0257
_diffrn_reflns_av_sigmaI/netI 0.0143
_diffrn_reflns_limit_h_max 13
_diffrn_reflns_limit_h_min -13
_diffrn_reflns_limit_k_max 19
_diffrn_reflns_limit_k_min -19
_diffrn_reflns_limit_l_max 18
_diffrn_reflns_limit_l_min -18
_diffrn_reflns_number 41926
_diffrn_reflns_theta_full 25.00
_diffrn_reflns_theta_max 25.21
_diffrn_reflns_theta_min 2.28
_exptl_absorpt_coefficient_mu 0.459
_exptl_absorpt_correction_T_max 0.9813
_exptl_absorpt_correction_T_min 0.9542
_exptl_absorpt_correction_type multi-scan
_exptl_absorpt_process_details SADABS
_exptl_crystal_colour orange
_exptl_crystal_density_diffrn 1.269
_exptl_crystal_density_method 'not measured'
_exptl_crystal_description rode
_exptl_crystal_F_000 1112
_exptl_crystal_size_max 0.18
_exptl_crystal_size_mid 0.12
_exptl_crystal_size_min 0.09
_refine_diff_density_max 0.519
_refine_diff_density_min -0.248
_refine_diff_density_rms 0.052
_refine_ls_extinction_method none
_refine_ls_goodness_of_fit_ref 1.094
_refine_ls_hydrogen_treatment constr
_refine_ls_matrix_type full
_refine_ls_number_parameters 308
_refine_ls_number_reflns 4934
_refine_ls_number_restraints 0
_refine_ls_restrained_S_all 1.094
_refine_ls_R_factor_all 0.0303
_refine_ls_R_factor_gt 0.0241
_refine_ls_shift/su_max 0.001
_refine_ls_shift/su_mean 0.000
_refine_ls_structure_factor_coef Fsqd
_refine_ls_weighting_details 'calc w=1/[\s^2^(Fo^2^)+(0.0269P)^2^+1.9871P] where P=(Fo^2^+2Fc^2^)/3'
_refine_ls_weighting_scheme calc
_refine_ls_wR_factor_gt 0.0588
_refine_ls_wR_factor_ref 0.0624
_reflns_number_gt 4366
_reflns_number_total 4934
_reflns_threshold_expression >2sigma(I)
_cod_data_source_file c4cc07851a2.cif
_cod_data_source_block (2)
_cod_depositor_comments
;
The following automatic conversions were performed:

'_symmetry_cell_setting' value 'Monoclinic' changed to 'monoclinic'
according to
/usr/data/users/saulius/crontab/automatic-downloads/rss-feeds/RSC/lib/dictionaries/cif_core.dic
dictionary named 'cif_core.dic' version 2.4.2 from 2011-04-26.

Automatic conversion script
Id: cif_fix_values 2935 2014-11-11 08:27:57Z andrius 
;
_cod_original_sg_symbol_H-M P2(1)/n
_cod_database_code 7116195

loop_
_symmetry_equiv_pos_as_xyz
'x, y, z'
'-x+1/2, y+1/2, -z+1/2'
'-x, -y, -z'
'x-1/2, -y-1/2, z-1/2'

loop_
_atom_site_label
_atom_site_type_symbol
_atom_site_fract_x
_atom_site_fract_y
_atom_site_fract_z
_atom_site_U_iso_or_equiv
_atom_site_adp_type
_atom_site_occupancy
_atom_site_symmetry_multiplicity
_atom_site_calc_flag
_atom_site_refinement_flags
C1 C 0.7335(2) 0.14708(16) 0.32100(16) 0.0417(6) Uani 1 1 d .
H1A H 0.7096 0.2006 0.3005 0.063 Uiso 1 1 calc R
H1B H 0.7055 0.1357 0.3722 0.063 Uiso 1 1 calc R
H1C H 0.6951 0.1100 0.2733 0.063 Uiso 1 1 calc R
C2 C 0.87441(18) 0.13911(12) 0.34766(12) 0.0259(4) Uani 1 1 d .
C3 C 0.94518(19) 0.20086(12) 0.33723(13) 0.0277(4) Uani 1 1 d .
H3 H 0.9079 0.2499 0.3168 0.033 Uiso 1 1 calc R
C4 C 1.08101(19) 0.19040(12) 0.35815(12) 0.0248(4) Uani 1 1 d .
C5 C 1.1577(2) 0.26033(13) 0.34519(15) 0.0359(5) Uani 1 1 d .
H5A H 1.2431 0.2435 0.3535 0.054 Uiso 1 1 calc R
H5B H 1.1573 0.3011 0.3885 0.054 Uiso 1 1 calc R
H5C H 1.1219 0.2812 0.2853 0.054 Uiso 1 1 calc R
C6 C 1.26061(17) 0.10574(11) 0.40732(12) 0.0211(4) Uani 1 1 d .
C7 C 1.30292(18) 0.06482(11) 0.34323(13) 0.0243(4) Uani 1 1 d .
C8 C 1.43271(19) 0.05238(12) 0.36352(14) 0.0284(4) Uani 1 1 d .
H8 H 1.4633 0.0268 0.3215 0.034 Uiso 1 1 calc R
C9 C 1.51659(19) 0.07714(12) 0.44436(14) 0.0306(5) Uani 1 1 d .
H9 H 1.6027 0.0677 0.4568 0.037 Uiso 1 1 calc R
C10 C 1.47242(19) 0.11598(12) 0.50679(14) 0.0293(5) Uani 1 1 d .
H10 H 1.5297 0.1321 0.5613 0.035 Uiso 1 1 calc R
C11 C 1.34434(18) 0.13155(11) 0.49014(13) 0.0246(4) Uani 1 1 d .
C12 C 1.3016(2) 0.17431(13) 0.56120(13) 0.0309(5) Uani 1 1 d .
H12 H 1.2098 0.1817 0.5373 0.037 Uiso 1 1 calc R
C13 C 1.3301(2) 0.12535(14) 0.64810(14) 0.0357(5) Uani 1 1 d .
H13A H 1.2928 0.0733 0.6344 0.054 Uiso 1 1 calc R
H13B H 1.2954 0.1519 0.6898 0.054 Uiso 1 1 calc R
H13C H 1.4199 0.1201 0.6747 0.054 Uiso 1 1 calc R
C14 C 1.3630(3) 0.25716(14) 0.58228(16) 0.0458(6) Uani 1 1 d .
H14A H 1.4529 0.2512 0.6082 0.069 Uiso 1 1 calc R
H14B H 1.3298 0.2844 0.6243 0.069 Uiso 1 1 calc R
H14C H 1.3449 0.2877 0.5275 0.069 Uiso 1 1 calc R
C15 C 1.21116(19) 0.03644(12) 0.25462(13) 0.0281(4) Uani 1 1 d .
H15 H 1.1308 0.0248 0.2656 0.034 Uiso 1 1 calc R
C16 C 1.1855(3) 0.10180(15) 0.18259(15) 0.0467(6) Uani 1 1 d .
H16A H 1.1577 0.1494 0.2052 0.070 Uiso 1 1 calc R
H16B H 1.1211 0.0841 0.1293 0.070 Uiso 1 1 calc R
H16C H 1.2616 0.1129 0.1681 0.070 Uiso 1 1 calc R
C17 C 1.2532(2) -0.03986(14) 0.21858(15) 0.0386(5) Uani 1 1 d .
H17A H 1.3257 -0.0287 0.1995 0.058 Uiso 1 1 calc R
H17B H 1.1856 -0.0593 0.1682 0.058 Uiso 1 1 calc R
H17C H 1.2747 -0.0796 0.2654 0.058 Uiso 1 1 calc R
C18 C 0.95028(18) -0.09554(12) 0.25096(12) 0.0245(4) Uani 1 1 d .
C19 C 1.00850(18) -0.16979(12) 0.28053(14) 0.0284(4) Uani 1 1 d .
C20 C 1.0192(2) -0.22401(13) 0.21546(15) 0.0341(5) Uani 1 1 d .
H20 H 1.0602 -0.2725 0.2337 0.041 Uiso 1 1 calc R
C21 C 0.9704(2) -0.20737(14) 0.12463(16) 0.0397(6) Uani 1 1 d .
H21 H 0.9809 -0.2437 0.0823 0.048 Uiso 1 1 calc R
C22 C 0.9063(2) -0.13717(14) 0.09663(15) 0.0412(6) Uani 1 1 d .
H22 H 0.8708 -0.1277 0.0351 0.049 Uiso 1 1 calc R
C23 C 0.8931(2) -0.07967(13) 0.15814(13) 0.0334(5) Uani 1 1 d .
C24 C 0.8170(3) -0.00439(15) 0.12826(14) 0.0472(6) Uani 1 1 d .
H24 H 0.8585 0.0384 0.1698 0.057 Uiso 1 1 calc R
C25 C 0.8082(4) 0.02261(16) 0.03240(17) 0.0663(9) Uani 1 1 d .
H25A H 0.8918 0.0296 0.0281 0.099 Uiso 1 1 calc R
H25B H 0.7631 0.0723 0.0193 0.099 Uiso 1 1 calc R
H25C H 0.7643 -0.0172 -0.0102 0.099 Uiso 1 1 calc R
C26 C 0.6854(3) -0.0152(2) 0.1363(2) 0.0681(9) Uani 1 1 d .
H26A H 0.6431 -0.0579 0.0974 0.102 Uiso 1 1 calc R
H26B H 0.6381 0.0334 0.1188 0.102 Uiso 1 1 calc R
H26C H 0.6917 -0.0279 0.1976 0.102 Uiso 1 1 calc R
C27 C 1.0600(2) -0.19025(13) 0.38065(14) 0.0348(5) Uani 1 1 d .
H27 H 1.0248 -0.1512 0.4132 0.042 Uiso 1 1 calc R
C28 C 1.2026(2) -0.18095(18) 0.41445(18) 0.0559(7) Uani 1 1 d .
H28A H 1.2403 -0.2174 0.3826 0.084 Uiso 1 1 calc R
H28B H 1.2331 -0.1924 0.4779 0.084 Uiso 1 1 calc R
H28C H 1.2248 -0.1271 0.4041 0.084 Uiso 1 1 calc R
C29 C 1.0201(3) -0.27308(15) 0.40329(17) 0.0472(6) Uani 1 1 d .
H29A H 0.9298 -0.2778 0.3802 0.071 Uiso 1 1 calc R
H29B H 1.0472 -0.2802 0.4676 0.071 Uiso 1 1 calc R
H29C H 1.0584 -0.3132 0.3762 0.071 Uiso 1 1 calc R
N1 N 1.12668(14) 0.12037(9) 0.38635(9) 0.0198(3) Uani 1 1 d .
N2 N 0.95193(15) -0.03550(9) 0.31317(10) 0.0230(3) Uani 1 1 d .
Nb1 Nb 0.982029(15) 0.030289(10) 0.407753(10) 0.01857(6) Uani 1 1 d .
O1 O 0.87971(12) -0.00074(8) 0.48098(8) 0.0214(3) Uani 1 1 d .

loop_
_atom_site_aniso_label
_atom_site_aniso_U_11
_atom_site_aniso_U_22
_atom_site_aniso_U_33
_atom_site_aniso_U_23
_atom_site_aniso_U_13
_atom_site_aniso_U_12
C1 0.0293(12) 0.0531(15) 0.0444(13) 0.0118(11) 0.0140(10) 0.0112(11)
C2 0.0281(10) 0.0324(11) 0.0180(9) 0.0023(8) 0.0083(8) 0.0058(9)
C3 0.0347(11) 0.0237(10) 0.0239(10) 0.0060(8) 0.0080(8) 0.0098(9)
C4 0.0330(11) 0.0228(10) 0.0179(9) 0.0014(8) 0.0069(8) -0.0005(8)
C5 0.0421(13) 0.0242(11) 0.0396(12) 0.0091(9) 0.0098(10) -0.0026(10)
C6 0.0243(9) 0.0173(9) 0.0212(9) 0.0040(7) 0.0064(7) -0.0035(8)
C7 0.0298(10) 0.0202(10) 0.0240(10) 0.0044(8) 0.0097(8) -0.0026(8)
C8 0.0310(11) 0.0268(11) 0.0316(11) 0.0045(8) 0.0159(9) -0.0001(9)
C9 0.0226(10) 0.0313(12) 0.0373(11) 0.0096(9) 0.0086(9) -0.0015(9)
C10 0.0278(11) 0.0280(11) 0.0277(10) 0.0047(8) 0.0021(8) -0.0078(9)
C11 0.0293(10) 0.0194(10) 0.0241(10) 0.0041(8) 0.0069(8) -0.0041(8)
C12 0.0321(11) 0.0319(12) 0.0247(10) -0.0051(9) 0.0029(8) -0.0017(9)
C13 0.0419(13) 0.0386(13) 0.0244(10) -0.0061(9) 0.0072(9) -0.0119(10)
C14 0.0704(17) 0.0287(12) 0.0340(12) -0.0057(10) 0.0097(12) -0.0040(12)
C15 0.0297(11) 0.0332(12) 0.0237(10) -0.0049(8) 0.0115(8) -0.0041(9)
C16 0.0630(16) 0.0470(15) 0.0241(11) -0.0012(10) 0.0048(11) 0.0043(13)
C17 0.0498(14) 0.0366(13) 0.0339(12) -0.0085(10) 0.0195(11) -0.0044(11)
C18 0.0264(10) 0.0266(10) 0.0226(9) -0.0071(8) 0.0110(8) -0.0088(8)
C19 0.0219(10) 0.0303(11) 0.0327(11) -0.0087(9) 0.0080(8) -0.0060(8)
C20 0.0285(11) 0.0322(12) 0.0419(12) -0.0138(10) 0.0114(9) -0.0052(9)
C21 0.0481(14) 0.0368(13) 0.0402(13) -0.0184(10) 0.0224(11) -0.0126(11)
C22 0.0611(15) 0.0422(14) 0.0225(11) -0.0093(10) 0.0159(10) -0.0138(12)
C23 0.0487(13) 0.0312(12) 0.0220(10) -0.0044(8) 0.0133(9) -0.0106(10)
C24 0.0803(19) 0.0348(13) 0.0194(11) -0.0019(9) 0.0053(11) 0.0004(13)
C25 0.121(3) 0.0427(16) 0.0272(13) 0.0042(11) 0.0116(15) -0.0084(16)
C26 0.079(2) 0.071(2) 0.0485(16) 0.0166(15) 0.0109(15) 0.0340(17)
C27 0.0368(12) 0.0279(11) 0.0326(11) -0.0066(9) 0.0005(9) 0.0046(9)
C28 0.0415(14) 0.0639(18) 0.0497(15) 0.0029(13) -0.0042(12) -0.0052(13)
C29 0.0602(16) 0.0398(14) 0.0414(14) 0.0008(11) 0.0157(12) -0.0016(12)
N1 0.0250(8) 0.0194(8) 0.0144(7) 0.0007(6) 0.0052(6) -0.0007(6)
N2 0.0270(8) 0.0246(9) 0.0176(8) -0.0007(6) 0.0072(6) -0.0022(7)
Nb1 0.02310(10) 0.01905(10) 0.01370(9) -0.00020(6) 0.00592(6) -0.00142(7)
O1 0.0222(7) 0.0244(7) 0.0180(6) 0.0012(5) 0.0066(5) -0.0008(6)

loop_
_atom_type_symbol
_atom_type_description
_atom_type_scat_dispersion_real
_atom_type_scat_dispersion_imag
_atom_type_scat_source
C C 0.0033 0.0016 'International Tables Vol C Tables 4.2.6.8 and 6.1.1.4'
H H 0.0000 0.0000 'International Tables Vol C Tables 4.2.6.8 and 6.1.1.4'
N N 0.0061 0.0033 'International Tables Vol C Tables 4.2.6.8 and 6.1.1.4'
Nb Nb -2.0727 0.6215 'International Tables Vol C Tables 4.2.6.8 and 6.1.1.4'
O O 0.0106 0.0060 'International Tables Vol C Tables 4.2.6.8 and 6.1.1.4'

loop_
_geom_angle_atom_site_label_1
_geom_angle_atom_site_label_2
_geom_angle_atom_site_label_3
_geom_angle
_geom_angle_site_symmetry_1
_geom_angle_site_symmetry_3
C2 C1 H1A 109.5 . .
C2 C1 H1B 109.5 . .
H1A C1 H1B 109.5 . .
C2 C1 H1C 109.5 . .
H1A C1 H1C 109.5 . .
H1B C1 H1C 109.5 . .
C3 C2 C1 120.13(19) . .
C3 C2 Nb1 115.04(14) . .
C1 C2 Nb1 124.82(15) . .
C2 C3 C4 119.29(18) . .
C2 C3 H3 120.4 . .
C4 C3 H3 120.4 . .
N1 C4 C3 117.06(17) . .
N1 C4 C5 124.80(18) . .
C3 C4 C5 118.14(18) . .
C4 C5 H5A 109.5 . .
C4 C5 H5B 109.5 . .
H5A C5 H5B 109.5 . .
C4 C5 H5C 109.5 . .
H5A C5 H5C 109.5 . .
H5B C5 H5C 109.5 . .
C11 C6 C7 121.91(18) . .
C11 C6 N1 119.98(16) . .
C7 C6 N1 118.10(16) . .
C8 C7 C6 117.56(18) . .
C8 C7 C15 121.15(18) . .
C6 C7 C15 121.28(17) . .
C9 C8 C7 121.50(19) . .
C9 C8 H8 119.2 . .
C7 C8 H8 119.2 . .
C8 C9 C10 119.78(19) . .
C8 C9 H9 120.1 . .
C10 C9 H9 120.1 . .
C9 C10 C11 121.65(19) . .
C9 C10 H10 119.2 . .
C11 C10 H10 119.2 . .
C10 C11 C6 117.57(18) . .
C10 C11 C12 119.24(18) . .
C6 C11 C12 123.19(18) . .
C11 C12 C13 111.58(17) . .
C11 C12 C14 111.27(18) . .
C13 C12 C14 109.77(17) . .
C11 C12 H12 108.0 . .
C13 C12 H12 108.0 . .
C14 C12 H12 108.0 . .
C12 C13 H13A 109.5 . .
C12 C13 H13B 109.5 . .
H13A C13 H13B 109.5 . .
C12 C13 H13C 109.5 . .
H13A C13 H13C 109.5 . .
H13B C13 H13C 109.5 . .
C12 C14 H14A 109.5 . .
C12 C14 H14B 109.5 . .
H14A C14 H14B 109.5 . .
C12 C14 H14C 109.5 . .
H14A C14 H14C 109.5 . .
H14B C14 H14C 109.5 . .
C7 C15 C17 113.59(18) . .
C7 C15 C16 111.32(17) . .
C17 C15 C16 109.74(18) . .
C7 C15 H15 107.3 . .
C17 C15 H15 107.3 . .
C16 C15 H15 107.3 . .
C15 C16 H16A 109.5 . .
C15 C16 H16B 109.5 . .
H16A C16 H16B 109.5 . .
C15 C16 H16C 109.5 . .
H16A C16 H16C 109.5 . .
H16B C16 H16C 109.5 . .
C15 C17 H17A 109.5 . .
C15 C17 H17B 109.5 . .
H17A C17 H17B 109.5 . .
C15 C17 H17C 109.5 . .
H17A C17 H17C 109.5 . .
H17B C17 H17C 109.5 . .
N2 C18 C19 120.19(17) . .
N2 C18 C23 118.77(18) . .
C19 C18 C23 121.00(18) . .
C20 C19 C18 118.07(19) . .
C20 C19 C27 120.5(2) . .
C18 C19 C27 121.37(18) . .
C21 C20 C19 121.3(2) . .
C21 C20 H20 119.3 . .
C19 C20 H20 119.3 . .
C22 C21 C20 120.0(2) . .
C22 C21 H21 120.0 . .
C20 C21 H21 120.0 . .
C21 C22 C23 121.7(2) . .
C21 C22 H22 119.1 . .
C23 C22 H22 119.1 . .
C22 C23 C18 117.6(2) . .
C22 C23 C24 122.14(19) . .
C18 C23 C24 120.27(18) . .
C23 C24 C26 109.8(2) . .
C23 C24 C25 113.9(2) . .
C26 C24 C25 110.1(2) . .
C23 C24 H24 107.6 . .
C26 C24 H24 107.6 . .
C25 C24 H24 107.6 . .
C24 C25 H25A 109.5 . .
C24 C25 H25B 109.5 . .
H25A C25 H25B 109.5 . .
C24 C25 H25C 109.5 . .
H25A C25 H25C 109.5 . .
H25B C25 H25C 109.5 . .
C24 C26 H26A 109.5 . .
C24 C26 H26B 109.5 . .
H26A C26 H26B 109.5 . .
C24 C26 H26C 109.5 . .
H26A C26 H26C 109.5 . .
H26B C26 H26C 109.5 . .
C28 C27 C19 110.6(2) . .
C28 C27 C29 111.1(2) . .
C19 C27 C29 113.31(18) . .
C28 C27 H27 107.2 . .
C19 C27 H27 107.2 . .
C29 C27 H27 107.2 . .
C27 C28 H28A 109.5 . .
C27 C28 H28B 109.5 . .
H28A C28 H28B 109.5 . .
C27 C28 H28C 109.5 . .
H28A C28 H28C 109.5 . .
H28B C28 H28C 109.5 . .
C27 C29 H29A 109.5 . .
C27 C29 H29B 109.5 . .
H29A C29 H29B 109.5 . .
C27 C29 H29C 109.5 . .
H29A C29 H29C 109.5 . .
H29B C29 H29C 109.5 . .
C4 N1 C6 119.85(16) . .
C4 N1 Nb1 114.95(13) . .
C6 N1 Nb1 125.07(11) . .
C18 N2 Nb1 167.94(14) . .
N2 Nb1 O1 109.25(6) . .
N2 Nb1 O1 117.50(6) . 3_756
O1 Nb1 O1 81.73(5) . 3_756
N2 Nb1 C2 102.67(7) . .
O1 Nb1 C2 97.51(6) . .
O1 Nb1 C2 137.81(6) 3_756 .
N2 Nb1 N1 104.18(6) . .
O1 Nb1 N1 146.53(5) . .
O1 Nb1 N1 84.40(5) 3_756 .
C2 Nb1 N1 73.27(6) . .
N2 Nb1 Nb1 121.66(5) . 3_756
O1 Nb1 Nb1 41.80(4) . 3_756
O1 Nb1 Nb1 39.92(4) 3_756 3_756
C2 Nb1 Nb1 125.72(5) . 3_756
N1 Nb1 Nb1 118.37(4) . 3_756
Nb1 O1 Nb1 98.27(5) . 3_756

loop_
_geom_bond_atom_site_label_1
_geom_bond_atom_site_label_2
_geom_bond_distance
_geom_bond_site_symmetry_2
C1 C2 1.498(3) .
C1 H1A 0.9600 .
C1 H1B 0.9600 .
C1 H1C 0.9600 .
C2 C3 1.339(3) .
C2 Nb1 2.220(2) .
C3 C4 1.454(3) .
C3 H3 0.9300 .
C4 N1 1.298(2) .
C4 C5 1.498(3) .
C5 H5A 0.9600 .
C5 H5B 0.9600 .
C5 H5C 0.9600 .
C6 C11 1.404(3) .
C6 C7 1.406(3) .
C6 N1 1.444(2) .
C7 C8 1.395(3) .
C7 C15 1.516(3) .
C8 C9 1.378(3) .
C8 H8 0.9300 .
C9 C10 1.380(3) .
C9 H9 0.9300 .
C10 C11 1.392(3) .
C10 H10 0.9300 .
C11 C12 1.513(3) .
C12 C13 1.529(3) .
C12 C14 1.536(3) .
C12 H12 0.9800 .
C13 H13A 0.9600 .
C13 H13B 0.9600 .
C13 H13C 0.9600 .
C14 H14A 0.9600 .
C14 H14B 0.9600 .
C14 H14C 0.9600 .
C15 C17 1.525(3) .
C15 C16 1.529(3) .
C15 H15 0.9800 .
C16 H16A 0.9600 .
C16 H16B 0.9600 .
C16 H16C 0.9600 .
C17 H17A 0.9600 .
C17 H17B 0.9600 .
C17 H17C 0.9600 .
C18 N2 1.392(2) .
C18 C19 1.411(3) .
C18 C23 1.412(3) .
C19 C20 1.392(3) .
C19 C27 1.524(3) .
C20 C21 1.377(3) .
C20 H20 0.9300 .
C21 C22 1.373(3) .
C21 H21 0.9300 .
C22 C23 1.397(3) .
C22 H22 0.9300 .
C23 C24 1.509(3) .
C24 C26 1.518(4) .
C24 C25 1.534(3) .
C24 H24 0.9800 .
C25 H25A 0.9600 .
C25 H25B 0.9600 .
C25 H25C 0.9600 .
C26 H26A 0.9600 .
C26 H26B 0.9600 .
C26 H26C 0.9600 .
C27 C28 1.518(3) .
C27 C29 1.529(3) .
C27 H27 0.9800 .
C28 H28A 0.9600 .
C28 H28B 0.9600 .
C28 H28C 0.9600 .
C29 H29A 0.9600 .
C29 H29B 0.9600 .
C29 H29C 0.9600 .
N1 Nb1 2.3033(15) .
N2 Nb1 1.7853(15) .
Nb1 O1 1.9158(12) .
Nb1 O1 1.9899(12) 3_756
Nb1 Nb1 2.9542(4) 3_756
O1 Nb1 1.9899(12) 3_756
